data_1100903
loop_
_publ_author_name
'Yamada, Junji'
'Fujiki, Michiya'
'Nomura, Kotohiro'

_publ_section_title
;
 A Vanadium(V) Alkylidene Complex Exhibiting Remarkable Catalytic
 Activity for Ring-Opening Metathesis Polymerization (ROMP)
;
_journal_issue 10
_journal_name_full Organometallics
_journal_page_first 2248
_journal_page_last 2250
_journal_paper_doi 10.1021/om0501834
_journal_volume 24
_journal_year 2005
_chemical_formula_moiety 'C20 H36 Cl2 N2 P V '
_chemical_formula_sum 'C20 H36 Cl2 N2 P V'
_chemical_formula_weight 457.34
_chemical_melting_point ?
_space_group_IT_number 14
_space_group_name_Hall '-P 2ybc'
_space_group_name_H-M_alt 'P 1 21/c 1'
_symmetry_cell_setting monoclinic
_symmetry_Int_Tables_number 14
_symmetry_space_group_name_Hall '-P 2ybc'
_symmetry_space_group_name_H-M 'P 1 21/c 1'
_cell_angle_alpha 90
_cell_angle_beta 95.857(4)
_cell_angle_gamma 90
_cell_formula_units_Z 4
_cell_length_a 9.838(1)
_cell_length_b 12.565(2)
_cell_length_c 20.509(3)
_cell_measurement_reflns_used 14391
_cell_measurement_temperature 243.1
_cell_measurement_theta_max 27.5
_cell_measurement_theta_min 1.6
_cell_volume 2521.9(6)
_diffrn_detector_area_resol_mean 10.00
_diffrn_measured_fraction_theta_full 0.9214
_diffrn_measured_fraction_theta_max 0.9214
_diffrn_measurement_device_type 'Rigaku RAXIS-RAPID'
_diffrn_measurement_method \w
_diffrn_radiation_type 'Mo K\a'
_diffrn_radiation_wavelength 0.7107
_diffrn_reflns_av_R_equivalents ?
_diffrn_reflns_limit_h_max 12
_diffrn_reflns_limit_h_min 0
_diffrn_reflns_limit_k_max 16
_diffrn_reflns_limit_k_min 0
_diffrn_reflns_limit_l_max 26
_diffrn_reflns_limit_l_min -26
_diffrn_reflns_number 5592
_diffrn_reflns_theta_full 27.49
_diffrn_reflns_theta_max 27.49
_exptl_absorpt_coefficient_mu 0.675
_exptl_absorpt_correction_T_max 0.800
_exptl_absorpt_correction_T_min 0.800
_exptl_absorpt_correction_type multi-scan
_exptl_absorpt_process_details
;
    Higashi, T. (1995). Program for Absorption Correction.
    Rigaku Corporation, Tokyo, Japan.
;
_exptl_crystal_colour brown
_exptl_crystal_density_diffrn 1.204
_exptl_crystal_density_meas ?
_exptl_crystal_density_method 'not measured'
_exptl_crystal_description prism
_exptl_crystal_F_000 968.00
_exptl_crystal_size_max 0.42
_exptl_crystal_size_mid 0.33
_exptl_crystal_size_min 0.33
_refine_diff_density_max 0.52
_refine_diff_density_min -0.33
_refine_ls_extinction_coef ?
_refine_ls_extinction_method none
_refine_ls_goodness_of_fit_ref 1.064
_refine_ls_hydrogen_treatment refall
_refine_ls_number_parameters 286
_refine_ls_number_reflns 2912
_refine_ls_R_factor_gt 0.0570
_refine_ls_shift/su_max 0.0000
_refine_ls_structure_factor_coef F
_refine_ls_weighting_details
;
    Chebychev polynomial with 3 parameters (Carruthers & Watkin, 1979)
    0.1844    0.1470    0.0211
;
_refine_ls_weighting_scheme calc
_refine_ls_wR_factor_ref 0.0680
_reflns_number_gt 2912
_reflns_number_total 5398
_reflns_threshold_expression F^2^>2.0\s(F^2^)
_cod_original_formula_sum 'C20 H36 Cl2 N2 P V '
_cod_database_code 1100903

loop_
_symmetry_equiv_pos_site_id
_symmetry_equiv_pos_as_xyz
1 +X,+Y,+Z
2 -X,1/2+Y,1/2-Z
3 -X,-Y,-Z
4 +X,1/2-Y,1/2+Z

loop_
_atom_site_label
_atom_site_type_symbol
_atom_site_fract_x
_atom_site_fract_y
_atom_site_fract_z
_atom_site_U_iso_or_equiv
_atom_site_adp_type
_atom_site_occupancy
_atom_site_symmetry_multiplicity
_atom_site_calc_flag
_atom_site_refinement_flags
_atom_site_disorder_assembly
_atom_site_disorder_group
V(1) V 0.25896(7) 0.22387(6) 0.61893(3) 0.0365(2) Uani 1.00 1 d . . .
Cl(1) Cl 0.1138(1) 0.1022(1) 0.66058(7) 0.0608(4) Uani 1.00 1 d . . .
Cl(2) Cl 0.4525(1) 0.2961(1) 0.67386(7) 0.0692(4) Uani 1.00 1 d . . .
P(1) P 0.4086(1) 0.0601(1) 0.62988(6) 0.0565(4) Uani 1.00 1 d . . .
N(1) N 0.2666(4) 0.2218(3) 0.5389(1) 0.0375(9) Uani 1.00 1 d . . .
N(2) N 0.1443(4) 0.3378(3) 0.6266(2) 0.042(1) Uani 1.00 1 d . . .
C(1) C 0.2728(5) 0.2224(3) 0.4716(2) 0.041(1) Uani 1.00 1 d . . .
C(2) C 0.3773(5) 0.2821(4) 0.4462(2) 0.052(1) Uani 1.00 1 d . . .
C(3) C 0.3763(8) 0.2817(5) 0.3774(3) 0.078(2) Uani 1.00 1 d . . .
C(4) C 0.2853(9) 0.2261(6) 0.3382(3) 0.090(2) Uani 1.00 1 d . . .
C(5) C 0.1848(8) 0.1681(6) 0.3636(3) 0.081(2) Uani 1.00 1 d . . .
C(6) C 0.1773(5) 0.1645(4) 0.4314(2) 0.051(1) Uani 1.00 1 d . . .
C(7) C 0.4764(9) 0.3435(7) 0.4895(4) 0.081(2) Uani 1.00 1 d . . .
C(8) C 0.0686(8) 0.1026(6) 0.4603(4) 0.081(2) Uani 1.00 1 d . . .
C(9) C 0.5696(8) 0.0714(6) 0.5961(5) 0.097(3) Uani 1.00 1 d . . .
C(10) C 0.3337(8) -0.0592(5) 0.5888(4) 0.094(3) Uani 1.00 1 d . . .
C(11) C 0.453(1) 0.0154(8) 0.7126(4) 0.108(3) Uani 1.00 1 d . . .
C(12) C 0.0616(5) 0.4129(3) 0.6326(2) 0.041(1) Uani 1.00 1 d . . .
C(13) C -0.0914(6) 0.3825(4) 0.6351(3) 0.064(2) Uani 1.00 1 d . . .
C(14) C 0.1225(6) 0.5256(4) 0.6425(3) 0.066(2) Uani 1.00 1 d . . .
C(15) C -0.1282(7) 0.2919(6) 0.5872(4) 0.079(2) Uani 1.00 1 d . . .
C(16) C -0.1006 0.3407 0.7065 0.096 Uani 1.00 1 d R . .
C(17) C -0.1956(9) 0.4708(7) 0.6199(6) 0.151(4) Uani 1.00 1 d . . .
C(18) C 0.116(1) 0.5610(9) 0.7111(5) 0.200(6) Uani 1.00 1 d . . .
C(19) C 0.046(1) 0.6021(7) 0.5886(7) 0.175(5) Uani 1.00 1 d . . .
C(20) C 0.2660(8) 0.5285(6) 0.6270(5) 0.115(3) Uani 1.00 1 d . . .
H(1) H 0.4422 0.3240 0.3586 0.096 Uiso 1.00 1 c R . .
H(2) H 0.2914 0.2261 0.2922 0.109 Uiso 1.00 1 c R . .
H(3) H 0.1199 0.1299 0.3352 0.095 Uiso 1.00 1 c R . .
H(4) H 0.52(1) 0.317(8) 0.515(5) 0.12(4) Uiso 1.00 1 c . . .
H(5) H 0.5461 0.3701 0.4651 0.099 Uiso 1.00 1 c R . .
H(6) H 0.4312 0.4013 0.5079 0.099 Uiso 1.00 1 c R . .
H(7) H 0.101(9) 0.063(7) 0.491(4) 0.13(3) Uiso 1.00 1 c . . .
H(8) H 0.0009 0.1500 0.4731 0.096 Uiso 1.00 1 c R . .
H(9) H 0.0278 0.0539 0.4287 0.096 Uiso 1.00 1 c R . .
H(10) H 0.550(7) 0.093(5) 0.549(3) 0.09(2) Uiso 1.00 1 c . . .
H(11) H 0.6177 0.1310 0.6154 0.119 Uiso 1.00 1 c R . .
H(12) H 0.6223 0.0088 0.6051 0.119 Uiso 1.00 1 c R . .
H(14) H 0.3894 -0.1192 0.6010 0.113 Uiso 1.00 1 c R . .
H(15) H 0.2449 -0.0701 0.6018 0.113 Uiso 1.00 1 c R . .
H(16) H 0.51(1) -0.04(1) 0.717(7) 0.23(6) Uiso 1.00 1 c . . .
H(17) H 0.5101 0.0675 0.7348 0.128 Uiso 1.00 1 c R . .
H(18) H 0.3724 0.0072 0.7343 0.128 Uiso 1.00 1 c R . .
H(19) H -0.122(8) 0.315(6) 0.545(4) 0.11(3) Uiso 1.00 1 c . . .
H(20) H -0.0810 0.2291 0.6020 0.093 Uiso 1.00 1 c R . .
H(21) H -0.2239 0.2795 0.5841 0.093 Uiso 1.00 1 c R . .
H(23) H -0.1929 0.3261 0.7132 0.118 Uiso 1.00 1 c R . .
H(24) H -0.0482 0.2773 0.7126 0.118 Uiso 1.00 1 c R . .
H(25) H -0.2789 0.4405 0.6009 0.180 Uiso 1.00 1 c R . .
H(26) H -0.1626 0.5199 0.5900 0.180 Uiso 1.00 1 c R . .
H(27) H -0.2110 0.5066 0.6592 0.180 Uiso 1.00 1 c R . .
H(29) H 0.2031 0.5591 0.7358 0.249 Uiso 1.00 1 c R . .
H(30) H 0.0819 0.6318 0.7099 0.249 Uiso 1.00 1 c R . .
H(31) H 0.0927 0.6019 0.5503 0.208 Uiso 1.00 1 c R . .
H(32) H 0.0445 0.6723 0.6057 0.208 Uiso 1.00 1 c R . .
H(33) H -0.0452 0.5780 0.5778 0.208 Uiso 1.00 1 c R . .
H(34) H 0.3257 0.5122 0.6651 0.142 Uiso 1.00 1 c R . .
H(35) H 0.2875 0.5970 0.6114 0.142 Uiso 1.00 1 c R . .
H(36) H 0.2764 0.4769 0.5941 0.142 Uiso 1.00 1 c R . .
H(28) H 0.0597 0.5142 0.7329 0.249 Uiso 1.00 1 c R . .
H(22) H -0.0649 0.3929 0.7371 0.118 Uiso 1.00 1 c R . .
H(13) H 0.3287 -0.0493 0.5427 0.113 Uiso 1.00 1 c R . .

loop_
_atom_type_symbol
_atom_type_description
_atom_type_scat_dispersion_real
_atom_type_scat_dispersion_imag
_atom_type_scat_source
C C 0.003 0.002
;
International Tables for Crystallography
(1992, Vol. C, Tables 4.2.6.8 and 6.1.1.4)
;
H H 0.000 0.000
;
International Tables for Crystallography
(1992, Vol. C, Table 6.1.1.4)
;
Cl Cl 0.148 0.159
;
International Tables for Crystallography
(1992, Vol. C, Tables 4.2.6.8 and 6.1.1.4)
;
N N 0.006 0.003
;
International Tables for Crystallography
(1992, Vol. C, Tables 4.2.6.8 and 6.1.1.4)
;
P P 0.102 0.094
;
International Tables for Crystallography
(1992, Vol. C, Tables 4.2.6.8 and 6.1.1.4)
;
V V 0.300 0.529
;
International Tables for Crystallography
(1992, Vol. C, Tables 4.2.6.8 and 6.1.1.4)
;
